data_1563764
loop_
_publ_author_name
'Song, Xue-Qin'
'Wen, Xiao-Guang'
'Liu, Wei-Sheng'
'Wang, Da-Qi'

_publ_section_title
;
 Synthesis, structure and luminescence properties of lanthanide complex
 with a new tetrapodal ligand featuring salicylamide arms
;
_journal_issue 1
_journal_name_full 'Journal of Solid State Chemistry'
_journal_page_first 1
_journal_page_last 9
_journal_paper_doi 10.1016/j.jssc.2009.07.062
_journal_volume 183
_journal_year 2010
_chemical_formula_sum 'C57 H60 Er N7 O24'
_chemical_formula_weight 1394.38
_space_group_IT_number 14
_space_group_name_Hall '-P 2yn'
_space_group_name_H-M_alt 'P 1 21/n 1'
_symmetry_cell_setting monoclinic
_symmetry_space_group_name_H-M 'P 1 21/n 1'
_atom_sites_solution_hydrogens geom
_atom_sites_solution_primary direct
_atom_sites_solution_secondary difmap
_audit_creation_method SHELXL-97
_cell_angle_alpha 90.00
_cell_angle_beta 91.847(4)
_cell_angle_gamma 90.00
_cell_formula_units_Z 4
_cell_length_a 16.156(4)
_cell_length_b 20.630(5)
_cell_length_c 18.210(4)
_cell_measurement_reflns_used 6956
_cell_measurement_temperature 298(2)
_cell_measurement_theta_max 22.513
_cell_measurement_theta_min 2.27
_cell_volume 6066(2)
_computing_cell_refinement 'Bruker SMART'
_computing_data_collection 'Bruker SMART'
_computing_data_reduction 'Bruker SAINT'
_computing_molecular_graphics 'Bruker SHELXTL'
_computing_publication_material 'Bruker SHELXTL'
_computing_structure_refinement 'SHELXL-97 (Sheldrick, 1997)'
_computing_structure_solution 'SHELXS-97 (Sheldrick, 1990)'
_diffrn_ambient_temperature 298(2)
_diffrn_measured_fraction_theta_full 0.996
_diffrn_measured_fraction_theta_max 0.996
_diffrn_measurement_device_type 'CCD area detector'
_diffrn_measurement_method 'phi and omega scans'
_diffrn_radiation_monochromator graphite
_diffrn_radiation_source 'fine-focus sealed tube'
_diffrn_radiation_type MoK\a
_diffrn_radiation_wavelength 0.71073
_diffrn_reflns_av_R_equivalents 0.0485
_diffrn_reflns_av_sigmaI/netI 0.0614
_diffrn_reflns_limit_h_max 19
_diffrn_reflns_limit_h_min -19
_diffrn_reflns_limit_k_max 23
_diffrn_reflns_limit_k_min -24
_diffrn_reflns_limit_l_max 21
_diffrn_reflns_limit_l_min -19
_diffrn_reflns_number 31709
_diffrn_reflns_theta_full 25.00
_diffrn_reflns_theta_max 25.00
_diffrn_reflns_theta_min 1.49
_exptl_absorpt_coefficient_mu 1.471
_exptl_absorpt_correction_T_max 0.7776
_exptl_absorpt_correction_T_min 0.6750
_exptl_absorpt_correction_type multi-scan
_exptl_absorpt_process_details sadabs
_exptl_crystal_colour pink
_exptl_crystal_density_diffrn 1.527
_exptl_crystal_density_method 'not measured'
_exptl_crystal_description prisk
_exptl_crystal_F_000 2844
_exptl_crystal_size_max 0.29
_exptl_crystal_size_mid 0.21
_exptl_crystal_size_min 0.18
_refine_diff_density_max 1.524
_refine_diff_density_min -0.643
_refine_diff_density_rms 0.091
_refine_ls_extinction_method none
_refine_ls_goodness_of_fit_ref 1.085
_refine_ls_hydrogen_treatment constr
_refine_ls_matrix_type full
_refine_ls_number_parameters 805
_refine_ls_number_reflns 10651
_refine_ls_number_restraints 288
_refine_ls_restrained_S_all 1.093
_refine_ls_R_factor_all 0.0894
_refine_ls_R_factor_gt 0.0403
_refine_ls_shift/su_max 0.002
_refine_ls_shift/su_mean 0.000
_refine_ls_structure_factor_coef Fsqd
_refine_ls_weighting_details 'calc w=1/[\s^2^(Fo^2^)+(0.0370P)^2^+7.2625P] where P=(Fo^2^+2Fc^2^)/3'
_refine_ls_weighting_scheme calc
_refine_ls_wR_factor_gt 0.0806
_refine_ls_wR_factor_ref 0.1094
_reflns_number_gt 6780
_reflns_number_total 10651
_reflns_threshold_expression >2sigma(I)
_cod_data_source_file JSSC-2010-183-1.cif
_cod_data_source_block 060503b
_cod_depositor_comments
;
The following automatic conversions were performed:

data item '_symmetry_cell_setting' value 'Monoclinic' was changed to
'monoclinic' in accordance with the built-in table derived from the
CIF Core dictionary named 'cif_core.dic' version 2.4.5 last updated
on 2014-11-21.

Automatic conversion script
Id: cif_fix_values 8369 2020-08-20 11:38:08Z andrius 
;
_cod_original_sg_symbol_H-M P2(1)/n
_cod_database_code 1563764

loop_
_symmetry_equiv_pos_as_xyz
'x, y, z'
'-x+1/2, y+1/2, -z+1/2'
'-x, -y, -z'
'x-1/2, -y-1/2, z-1/2'

loop_
_atom_site_label
_atom_site_type_symbol
_atom_site_fract_x
_atom_site_fract_y
_atom_site_fract_z
_atom_site_U_iso_or_equiv
_atom_site_adp_type
_atom_site_occupancy
_atom_site_symmetry_multiplicity
_atom_site_calc_flag
_atom_site_refinement_flags
_atom_site_disorder_assembly
_atom_site_disorder_group
Er1 Er 0.383977(16) 0.065150(11) 0.851504(14) 0.04033(10) Uani 1 1 d . . .
C1 C 0.5138(3) 0.4045(2) 0.7604(3) 0.0364(13) Uani 1 1 d . . .
C2 C 0.4239(3) 0.4053(2) 0.7834(3) 0.0415(14) Uani 1 1 d . . .
H2A H 0.4145 0.4417 0.8158 0.050 Uiso 1 1 calc R . .
H2B H 0.3871 0.4095 0.7405 0.050 Uiso 1 1 calc R . .
C3 C 0.5308(3) 0.4674(3) 0.7188(3) 0.0438(14) Uani 1 1 d . . .
H3A H 0.5167 0.5044 0.7487 0.053 Uiso 1 1 calc R . .
H3B H 0.5892 0.4701 0.7081 0.053 Uiso 1 1 calc R . .
C4 C 0.5736(3) 0.3998(2) 0.8260(3) 0.0412(14) Uani 1 1 d . . .
H4A H 0.5603 0.3621 0.8553 0.049 Uiso 1 1 calc R . .
H4B H 0.6296 0.3947 0.8093 0.049 Uiso 1 1 calc R . .
C5 C 0.5252(3) 0.3436(2) 0.7137(3) 0.0420(14) Uani 1 1 d . . .
H5A H 0.5188 0.3052 0.7438 0.050 Uiso 1 1 calc R . .
H5B H 0.4837 0.3424 0.6741 0.050 Uiso 1 1 calc R . .
C6 C 0.3916(4) 0.2292(3) 0.8948(3) 0.0417(14) Uani 1 1 d . . .
C7 C 0.3194(3) 0.2697(2) 0.8704(3) 0.0385(13) Uani 1 1 d . . .
C8 C 0.3292(3) 0.3294(2) 0.8357(3) 0.0372(13) Uani 1 1 d . . .
C9 C 0.2604(4) 0.3667(3) 0.8174(3) 0.0460(15) Uani 1 1 d . . .
H9 H 0.2667 0.4064 0.7940 0.055 Uiso 1 1 calc R . .
C10 C 0.1829(4) 0.3452(3) 0.8339(4) 0.0598(17) Uani 1 1 d . . .
H10 H 0.1370 0.3711 0.8232 0.072 Uiso 1 1 calc R . .
C11 C 0.1727(4) 0.2856(4) 0.8661(4) 0.0672(19) Uani 1 1 d . . .
H11 H 0.1199 0.2707 0.8758 0.081 Uiso 1 1 calc R . .
C12 C 0.2406(4) 0.2483(3) 0.8839(3) 0.0533(16) Uani 1 1 d . . .
H12 H 0.2333 0.2079 0.9054 0.064 Uiso 1 1 calc R . .
C13 C 0.5192(4) 0.2231(3) 0.9708(4) 0.065(2) Uani 1 1 d . . .
H13A H 0.5063 0.1773 0.9733 0.078 Uiso 1 1 calc R . .
H13B H 0.5285 0.2386 1.0207 0.078 Uiso 1 1 calc R . .
C14 C 0.5953(5) 0.2312(3) 0.9309(5) 0.071(2) Uani 1 1 d . . .
C15 C 0.6693(5) 0.2508(3) 0.9538(5) 0.066(2) Uani 1 1 d . . .
H15 H 0.6835 0.2636 1.0015 0.079 Uiso 1 1 calc R . .
C16 C 0.7216(6) 0.2494(4) 0.8973(8) 0.111(4) Uani 1 1 d . . .
H16 H 0.7775 0.2601 0.8996 0.133 Uiso 1 1 calc R . .
C17 C 0.6790(8) 0.2302(5) 0.8386(7) 0.115(3) Uani 1 1 d . . .
H17 H 0.6992 0.2252 0.7917 0.138 Uiso 1 1 calc R . .
C18 C 0.3582(4) 0.4771(3) 0.5323(3) 0.0468(15) Uani 1 1 d . . .
C19 C 0.4157(4) 0.5295(3) 0.5566(3) 0.0441(14) Uani 1 1 d . . .
C20 C 0.4739(4) 0.5262(3) 0.6146(3) 0.0444(14) Uani 1 1 d . . .
C21 C 0.5211(4) 0.5797(3) 0.6339(4) 0.0632(18) Uani 1 1 d . . .
H21 H 0.5606 0.5771 0.6722 0.076 Uiso 1 1 calc R . .
C22 C 0.5093(5) 0.6376(3) 0.5957(4) 0.079(2) Uani 1 1 d . . .
H22 H 0.5389 0.6744 0.6102 0.094 Uiso 1 1 calc R . .
C23 C 0.4544(5) 0.6409(3) 0.5370(4) 0.075(2) Uani 1 1 d . . .
H23 H 0.4489 0.6790 0.5099 0.090 Uiso 1 1 calc R . .
C24 C 0.4081(4) 0.5881(3) 0.5188(4) 0.0611(18) Uani 1 1 d . . .
H24 H 0.3698 0.5911 0.4797 0.073 Uiso 1 1 calc R . .
C25 C 0.3190(5) 0.3650(4) 0.5287(5) 0.100(2) Uani 1 1 d U . .
H25A H 0.3316 0.3528 0.4788 0.120 Uiso 1 1 calc R . .
H25B H 0.2624 0.3807 0.5282 0.120 Uiso 1 1 calc R . .
C26 C 0.3253(5) 0.3073(4) 0.5757(4) 0.073(2) Uani 1 1 d U . .
C27 C 0.3674(5) 0.2564(5) 0.5675(5) 0.092(2) Uani 1 1 d U . .
H27 H 0.4033 0.2484 0.5296 0.110 Uiso 1 1 calc R . .
C28 C 0.3514(7) 0.2160(5) 0.6226(6) 0.117(3) Uani 1 1 d U . .
H28 H 0.3758 0.1756 0.6293 0.140 Uiso 1 1 calc R . .
C29 C 0.2988(7) 0.2401(6) 0.6643(5) 0.121(3) Uani 1 1 d U . .
H29 H 0.2763 0.2208 0.7052 0.145 Uiso 1 1 calc R . .
C30 C 0.5552(5) 0.5720(3) 0.9654(3) 0.0614(17) Uani 1 1 d U . .
C31 C 0.6185(4) 0.5189(3) 0.9725(3) 0.0568(16) Uani 1 1 d U . .
C32 C 0.6236(4) 0.4639(3) 0.9289(3) 0.0487(15) Uani 1 1 d U . .
C33 C 0.6847(4) 0.4182(3) 0.9445(3) 0.0616(17) Uani 1 1 d U . .
H33 H 0.6880 0.3810 0.9158 0.074 Uiso 1 1 calc R . .
C35 C 0.7368(5) 0.4822(4) 1.0452(4) 0.086(2) Uani 1 1 d U . .
H35 H 0.7749 0.4887 1.0839 0.103 Uiso 1 1 calc R . .
C36 C 0.6753(5) 0.5273(4) 1.0299(3) 0.0712(19) Uani 1 1 d U . .
H36 H 0.6722 0.5642 1.0590 0.085 Uiso 1 1 calc R . .
C37 C 0.4410(4) 0.6223(3) 0.8932(4) 0.072(2) Uani 1 1 d . . .
H37A H 0.4262 0.6421 0.9392 0.086 Uiso 1 1 calc R . .
H37B H 0.3914 0.6031 0.8711 0.086 Uiso 1 1 calc R . .
C38 C 0.4714(4) 0.6727(3) 0.8441(4) 0.0641(19) Uani 1 1 d . . .
C39 C 0.4482(5) 0.6943(4) 0.7798(5) 0.099(3) Uani 1 1 d . . .
H39 H 0.4030 0.6795 0.7517 0.118 Uiso 1 1 calc R . .
C40 C 0.5031(6) 0.7440(4) 0.7597(5) 0.102(3) Uani 1 1 d . . .
H40 H 0.5016 0.7674 0.7160 0.123 Uiso 1 1 calc R . .
C41 C 0.5553(6) 0.7504(4) 0.8135(6) 0.100(3) Uani 1 1 d . . .
H41 H 0.5984 0.7803 0.8154 0.120 Uiso 1 1 calc R . .
C42 C 0.7666(4) 0.3513(3) 0.6150(4) 0.0567(17) Uani 1 1 d . . .
C43 C 0.7108(4) 0.2942(3) 0.6152(3) 0.0501(16) Uani 1 1 d . . .
C44 C 0.6331(4) 0.2905(3) 0.6482(3) 0.0466(15) Uani 1 1 d . . .
C45 C 0.5873(4) 0.2338(3) 0.6445(3) 0.0594(18) Uani 1 1 d . . .
H45 H 0.5360 0.2317 0.6662 0.071 Uiso 1 1 calc R . .
C46 C 0.6183(5) 0.1805(3) 0.6085(4) 0.079(2) Uani 1 1 d . . .
H46 H 0.5880 0.1421 0.6072 0.095 Uiso 1 1 calc R . .
C47 C 0.6923(5) 0.1829(4) 0.5748(4) 0.080(2) Uani 1 1 d . . .
H47 H 0.7119 0.1472 0.5496 0.096 Uiso 1 1 calc R . .
C48 C 0.7371(5) 0.2391(4) 0.5789(4) 0.069(2) Uani 1 1 d . . .
H48 H 0.7878 0.2404 0.5562 0.083 Uiso 1 1 calc R . .
C49 C 0.8027(4) 0.4588(3) 0.6616(4) 0.072(2) Uani 1 1 d . . .
H49A H 0.8109 0.4737 0.6118 0.086 Uiso 1 1 calc R . .
H49B H 0.8566 0.4483 0.6833 0.086 Uiso 1 1 calc R . .
C50 C 0.7660(4) 0.5111(4) 0.7036(4) 0.0638(19) Uani 1 1 d . . .
C51 C 0.7422(5) 0.5706(4) 0.6872(5) 0.081(2) Uani 1 1 d . . .
H51 H 0.7437 0.5901 0.6412 0.097 Uiso 1 1 calc R . .
C52 C 0.7142(6) 0.5992(5) 0.7520(6) 0.102(3) Uani 1 1 d . . .
H52 H 0.6936 0.6410 0.7572 0.123 Uiso 1 1 calc R . .
C53 C 0.7228(7) 0.5554(5) 0.8029(5) 0.115(4) Uani 1 1 d . . .
H53 H 0.7089 0.5616 0.8516 0.138 Uiso 1 1 calc R . .
C54 C 0.4258(6) -0.0999(3) 0.8610(4) 0.107(3) Uani 1 1 d U . .
H54A H 0.3889 -0.1343 0.8737 0.160 Uiso 1 1 calc R . .
H54B H 0.4809 -0.1102 0.8788 0.160 Uiso 1 1 calc R . .
H54C H 0.4256 -0.0951 0.8085 0.160 Uiso 1 1 calc R . .
C55 C 0.9117(9) 0.4047(7) 0.8405(7) 0.191(5) Uani 1 1 d U . .
H55A H 0.9541 0.4132 0.8059 0.286 Uiso 1 1 calc R . .
H55B H 0.8877 0.4449 0.8557 0.286 Uiso 1 1 calc R . .
H55C H 0.8696 0.3779 0.8177 0.286 Uiso 1 1 calc R . .
C56 C 0.9463(8) 0.3728(7) 0.9014(6) 0.120(4) Uani 1 1 d U . .
C57 C 0.9956(9) 0.4104(6) 0.9551(7) 0.178(5) Uani 1 1 d U . .
H57A H 1.0171 0.3821 0.9930 0.267 Uiso 1 1 calc R . .
H57B H 0.9613 0.4429 0.9766 0.267 Uiso 1 1 calc R . .
H57C H 1.0407 0.4310 0.9311 0.267 Uiso 1 1 calc R . .
N1 N 0.4481(3) 0.2571(2) 0.9382(3) 0.0525(13) Uani 1 1 d . . .
H1 H 0.4426 0.2977 0.9478 0.063 Uiso 1 1 calc R . .
N2 N 0.3740(3) 0.4172(2) 0.5522(3) 0.0661(16) Uani 1 1 d . . .
H2 H 0.4173 0.4087 0.5793 0.079 Uiso 1 1 calc R . .
N3 N 0.5022(3) 0.5712(2) 0.9081(3) 0.0616(14) Uani 1 1 d . . .
H3 H 0.5039 0.5390 0.8782 0.074 Uiso 1 1 calc R . .
N4 N 0.7517(3) 0.4006(3) 0.6592(3) 0.0650(15) Uani 1 1 d . . .
H4 H 0.7103 0.3981 0.6876 0.078 Uiso 1 1 calc R . .
N5 N 0.5435(3) 0.0593(2) 0.9247(3) 0.0460(12) Uani 1 1 d . . .
N6 N 0.4349(4) 0.0590(3) 0.7049(3) 0.0731(16) Uani 1 1 d U . .
N7 N 0.2233(4) 0.0525(3) 0.7823(3) 0.0576(14) Uani 1 1 d . . .
O1 O 0.4084(2) 0.34585(16) 0.8204(2) 0.0429(9) Uani 1 1 d . . .
O2 O 0.3961(2) 0.17102(17) 0.8779(2) 0.0496(10) Uani 1 1 d . . .
O3 O 0.5967(5) 0.2185(3) 0.8596(4) 0.114(2) Uani 1 1 d . . .
O4 O 0.4822(2) 0.46797(17) 0.6519(2) 0.0462(10) Uani 1 1 d . . .
O5 O 0.2960(3) 0.4893(2) 0.4937(2) 0.0686(13) Uani 1 1 d . . .
O6 O 0.2808(5) 0.3041(4) 0.6355(4) 0.133(2) Uani 1 1 d U . .
O7 O 0.5683(2) 0.45719(16) 0.8700(2) 0.0468(10) Uani 1 1 d . . .
O8 O 0.5521(4) 0.6152(2) 1.0115(3) 0.0933(17) Uani 1 1 d . . .
O9 O 0.5388(3) 0.7071(3) 0.8676(3) 0.0970(18) Uani 1 1 d . . .
O10 O 0.6060(2) 0.34465(18) 0.6843(2) 0.0523(11) Uani 1 1 d . . .
O11 O 0.8268(3) 0.3523(2) 0.5755(3) 0.0786(15) Uani 1 1 d . . .
O12 O 0.7548(4) 0.4991(3) 0.7762(3) 0.0995(18) Uani 1 1 d . . .
O13 O 0.4790(2) 0.06588(17) 0.9608(2) 0.0446(9) Uani 1 1 d . . .
O14 O 0.5339(3) 0.0531(2) 0.8564(2) 0.0646(12) Uani 1 1 d . . .
O15 O 0.6119(3) 0.0591(2) 0.9547(2) 0.0664(12) Uani 1 1 d . . .
O16 O 0.4082(3) 0.0098(2) 0.7383(2) 0.0747(14) Uani 1 1 d U . .
O17 O 0.4398(3) 0.1104(2) 0.7405(2) 0.0643(12) Uani 1 1 d U . .
O18 O 0.4540(4) 0.0555(3) 0.6406(3) 0.122(2) Uani 1 1 d U . .
O19 O 0.2655(3) 0.10414(19) 0.7812(2) 0.0629(12) Uani 1 1 d . . .
O20 O 0.2559(3) 0.0069(2) 0.8195(2) 0.0646(12) Uani 1 1 d . . .
O21 O 0.1573(3) 0.0469(2) 0.7501(3) 0.0850(16) Uani 1 1 d . . .
O22 O 0.3999(3) -0.04186(18) 0.8931(2) 0.0653(13) Uani 1 1 d U . .
H5 H 0.4021 -0.0450 0.9396 0.078 Uiso 1 1 d R . .
O24 O 0.9403(6) 0.3149(5) 0.9097(5) 0.173(3) Uani 1 1 d U . .
C34 C 0.7405(5) 0.4276(4) 1.0021(4) 0.078(2) Uani 1 1 d . . .
H34 H 0.7812 0.3967 1.0121 0.094 Uiso 1 1 calc R . .
O23 O 0.3056(2) 0.07481(19) 0.9524(2) 0.0582(11) Uani 1 1 d . . .
H6 H 0.2731 0.0479 0.9702 0.070 Uiso 1 1 d R . .
H7 H 0.3270 0.0957 0.9875 0.070 Uiso 1 1 d R . .

loop_
_atom_site_aniso_label
_atom_site_aniso_U_11
_atom_site_aniso_U_22
_atom_site_aniso_U_33
_atom_site_aniso_U_23
_atom_site_aniso_U_13
_atom_site_aniso_U_12
Er1 0.05124(17) 0.03203(14) 0.03761(15) -0.00104(13) -0.00042(11) 0.00176(13)
C1 0.037(3) 0.032(3) 0.040(3) -0.001(2) -0.005(3) 0.000(2)
C2 0.049(4) 0.032(3) 0.043(3) 0.006(3) -0.004(3) 0.000(3)
C3 0.045(4) 0.041(3) 0.045(4) -0.001(3) -0.005(3) -0.005(3)
C4 0.049(4) 0.034(3) 0.041(3) -0.006(3) -0.006(3) 0.001(3)
C5 0.043(4) 0.039(3) 0.044(3) -0.002(3) -0.004(3) -0.004(3)
C6 0.054(4) 0.035(3) 0.036(3) 0.002(3) 0.002(3) -0.002(3)
C7 0.044(3) 0.036(3) 0.036(3) -0.004(3) 0.000(3) -0.002(3)
C8 0.035(3) 0.041(3) 0.036(3) -0.005(3) -0.005(3) -0.004(3)
C9 0.050(4) 0.046(3) 0.042(4) 0.002(3) -0.002(3) 0.002(3)
C10 0.045(4) 0.073(5) 0.061(4) 0.003(4) 0.000(3) 0.010(3)
C11 0.046(4) 0.088(5) 0.068(5) 0.010(4) -0.003(4) -0.009(4)
C12 0.061(4) 0.052(4) 0.046(4) 0.007(3) -0.001(3) -0.007(3)
C13 0.082(5) 0.040(4) 0.070(5) -0.005(3) -0.032(4) 0.010(4)
C14 0.086(7) 0.041(4) 0.083(6) 0.009(4) -0.026(5) 0.018(4)
C15 0.055(5) 0.049(4) 0.092(6) -0.010(4) -0.021(5) 0.006(4)
C16 0.078(7) 0.084(7) 0.169(12) 0.009(7) -0.034(8) 0.025(5)
C17 0.109(9) 0.112(8) 0.125(10) 0.019(7) 0.022(8) 0.050(7)
C18 0.041(4) 0.059(4) 0.040(4) -0.006(3) 0.002(3) 0.007(3)
C19 0.047(4) 0.048(4) 0.038(3) 0.000(3) 0.008(3) 0.010(3)
C20 0.047(4) 0.044(4) 0.043(4) 0.004(3) 0.006(3) 0.005(3)
C21 0.071(5) 0.054(4) 0.063(5) 0.010(3) -0.012(4) -0.008(3)
C22 0.093(6) 0.056(4) 0.085(6) 0.018(4) -0.011(5) -0.018(4)
C23 0.084(6) 0.060(5) 0.080(6) 0.031(4) 0.002(5) 0.001(4)
C24 0.060(4) 0.070(5) 0.054(4) 0.015(4) 0.000(3) 0.016(4)
C25 0.117(6) 0.088(5) 0.091(5) 0.019(4) -0.046(5) -0.031(5)
C26 0.095(5) 0.065(4) 0.057(4) 0.006(4) -0.023(4) -0.022(4)
C27 0.095(5) 0.094(6) 0.086(5) -0.005(5) -0.017(5) 0.001(5)
C28 0.142(6) 0.090(5) 0.114(6) -0.001(5) -0.041(5) 0.004(5)
C29 0.162(7) 0.122(6) 0.079(6) 0.031(5) -0.006(5) -0.042(6)
C30 0.087(5) 0.058(4) 0.039(3) -0.010(3) 0.002(3) -0.019(4)
C31 0.084(4) 0.050(4) 0.036(3) -0.001(3) -0.005(3) -0.012(3)
C32 0.066(4) 0.045(3) 0.034(3) 0.001(3) -0.008(3) -0.014(3)
C33 0.083(5) 0.058(4) 0.043(4) -0.003(3) -0.016(3) -0.006(3)
C35 0.107(6) 0.094(5) 0.053(4) -0.007(4) -0.032(4) -0.015(5)
C36 0.101(5) 0.074(4) 0.037(4) -0.007(3) -0.009(4) -0.027(4)
C37 0.065(5) 0.062(5) 0.090(6) -0.017(4) 0.008(4) 0.001(4)
C38 0.063(5) 0.051(4) 0.077(5) -0.015(4) -0.011(4) 0.000(4)
C39 0.097(7) 0.075(6) 0.121(8) 0.010(5) -0.052(6) -0.017(5)
C40 0.123(8) 0.077(6) 0.105(7) 0.020(5) -0.039(6) -0.011(5)
C41 0.099(7) 0.085(6) 0.114(8) 0.017(6) -0.024(6) -0.029(5)
C42 0.057(4) 0.063(4) 0.051(4) 0.022(4) 0.002(4) 0.013(4)
C43 0.064(4) 0.054(4) 0.032(3) 0.006(3) 0.001(3) 0.015(3)
C44 0.058(4) 0.048(4) 0.034(3) -0.001(3) -0.002(3) 0.008(3)
C45 0.067(4) 0.053(4) 0.058(4) -0.019(3) -0.002(4) -0.002(3)
C46 0.102(7) 0.054(5) 0.080(5) -0.021(4) -0.011(5) 0.007(4)
C47 0.102(7) 0.064(5) 0.075(5) -0.022(4) 0.009(5) 0.027(5)
C48 0.082(5) 0.075(5) 0.051(4) 0.000(4) 0.012(4) 0.023(4)
C49 0.064(5) 0.083(5) 0.069(5) 0.008(4) 0.003(4) -0.019(4)
C50 0.061(5) 0.075(5) 0.055(5) 0.002(4) 0.004(4) -0.026(4)
C51 0.098(6) 0.071(6) 0.074(6) 0.003(5) 0.004(5) -0.011(5)
C52 0.117(8) 0.081(6) 0.111(8) -0.018(6) 0.030(6) -0.033(5)
C53 0.152(9) 0.114(8) 0.082(7) -0.032(6) 0.052(7) -0.068(7)
C54 0.194(9) 0.042(4) 0.084(6) -0.002(4) 0.004(6) 0.028(5)
C55 0.205(12) 0.210(12) 0.155(11) 0.059(10) -0.033(10) 0.043(10)
C56 0.137(9) 0.137(9) 0.088(8) 0.015(8) 0.032(7) 0.017(8)
C57 0.240(14) 0.177(11) 0.117(9) -0.005(9) -0.003(10) -0.007(10)
N1 0.067(4) 0.029(3) 0.059(3) -0.005(2) -0.018(3) 0.005(2)
N2 0.065(4) 0.057(4) 0.074(4) 0.009(3) -0.034(3) -0.012(3)
N3 0.077(4) 0.043(3) 0.065(4) -0.013(3) 0.008(3) 0.000(3)
N4 0.067(4) 0.066(4) 0.063(4) 0.005(3) 0.017(3) -0.015(3)
N5 0.042(3) 0.046(3) 0.049(3) 0.002(3) -0.002(3) 0.013(2)
N6 0.096(4) 0.079(4) 0.044(3) -0.001(3) 0.008(3) 0.006(4)
N7 0.061(4) 0.056(4) 0.055(4) -0.002(3) -0.013(3) -0.004(3)
O1 0.041(2) 0.036(2) 0.051(2) 0.0116(18) 0.0030(19) -0.0029(17)
O2 0.065(3) 0.027(2) 0.057(3) -0.0030(18) -0.001(2) -0.0026(18)
O3 0.118(6) 0.110(5) 0.112(6) 0.001(4) -0.033(5) 0.029(4)
O4 0.057(3) 0.039(2) 0.042(2) 0.0044(18) -0.010(2) -0.0037(19)
O5 0.059(3) 0.077(3) 0.068(3) -0.009(2) -0.021(3) 0.020(2)
O6 0.171(6) 0.124(5) 0.103(5) -0.029(4) 0.005(4) -0.006(4)
O7 0.065(3) 0.036(2) 0.039(2) -0.0050(17) -0.010(2) -0.0012(18)
O8 0.149(5) 0.061(3) 0.070(3) -0.033(3) -0.005(3) -0.002(3)
O9 0.102(4) 0.099(4) 0.088(4) 0.009(3) -0.030(3) -0.038(3)
O10 0.052(3) 0.047(2) 0.058(3) -0.016(2) 0.011(2) -0.0055(19)
O11 0.072(3) 0.082(3) 0.084(4) 0.031(3) 0.036(3) 0.023(3)
O12 0.145(5) 0.092(4) 0.062(4) 0.007(3) 0.024(3) -0.029(4)
O13 0.045(2) 0.040(2) 0.049(2) -0.0028(19) 0.0068(19) 0.0082(19)
O14 0.055(3) 0.093(4) 0.045(3) -0.003(2) 0.000(2) 0.023(2)
O15 0.043(3) 0.096(4) 0.060(3) 0.003(3) -0.009(2) 0.016(2)
O16 0.120(4) 0.057(3) 0.048(3) -0.008(2) 0.016(3) -0.002(3)
O17 0.087(3) 0.056(3) 0.050(3) 0.007(2) 0.006(2) -0.001(2)
O18 0.193(7) 0.128(5) 0.048(3) -0.004(3) 0.044(4) 0.005(4)
O19 0.063(3) 0.043(3) 0.081(3) 0.007(2) -0.017(2) -0.009(2)
O20 0.076(3) 0.045(3) 0.072(3) 0.007(2) -0.015(3) -0.011(2)
O21 0.068(3) 0.083(4) 0.101(4) 0.003(3) -0.038(3) -0.018(3)
O22 0.112(4) 0.035(2) 0.048(3) -0.0002(19) -0.015(2) 0.010(2)
O24 0.219(9) 0.152(7) 0.149(7) 0.015(7) 0.039(6) 0.002(7)
C34 0.087(6) 0.083(5) 0.062(5) 0.007(4) -0.027(4) 0.007(4)
O23 0.052(3) 0.069(3) 0.054(3) -0.014(2) 0.014(2) -0.017(2)

loop_
_atom_type_symbol
_atom_type_description
_atom_type_scat_dispersion_real
_atom_type_scat_dispersion_imag
_atom_type_scat_source
C C 0.0033 0.0016 'International Tables Vol C Tables 4.2.6.8 and 6.1.1.4'
H H 0.0000 0.0000 'International Tables Vol C Tables 4.2.6.8 and 6.1.1.4'
N N 0.0061 0.0033 'International Tables Vol C Tables 4.2.6.8 and 6.1.1.4'
Er Er -0.2586 4.9576 'International Tables Vol C Tables 4.2.6.8 and 6.1.1.4'
O O 0.0106 0.0060 'International Tables Vol C Tables 4.2.6.8 and 6.1.1.4'

loop_
_geom_angle_atom_site_label_1
_geom_angle_atom_site_label_2
_geom_angle_atom_site_label_3
_geom_angle
_geom_angle_site_symmetry_1
_geom_angle_site_symmetry_3
O2 Er1 O23 77.81(14) . .
O2 Er1 O22 147.08(14) . .
O23 Er1 O22 83.08(15) . .
O2 Er1 O16 129.15(15) . .
O23 Er1 O16 147.85(16) . .
O22 Er1 O16 79.08(16) . .
O2 Er1 O19 81.44(14) . .
O23 Er1 O19 86.95(15) . .
O22 Er1 O19 124.28(15) . .
O16 Er1 O19 81.42(16) . .
O2 Er1 O17 76.77(15) . .
O23 Er1 O17 150.58(15) . .
O22 Er1 O17 126.27(15) . .
O16 Er1 O17 52.58(15) . .
O19 Er1 O17 74.87(15) . .
O2 Er1 O14 90.68(15) . .
O23 Er1 O14 123.98(15) . .
O22 Er1 O14 78.08(16) . .
O16 Er1 O14 78.05(16) . .
O19 Er1 O14 145.81(15) . .
O17 Er1 O14 70.94(15) . .
O2 Er1 O20 126.63(14) . .
O23 Er1 O20 75.36(15) . .
O22 Er1 O20 72.39(15) . .
O16 Er1 O20 73.84(17) . .
O19 Er1 O20 52.08(14) . .
O17 Er1 O20 108.96(16) . .
O14 Er1 O20 142.30(15) . .
O2 Er1 O13 76.95(13) . .
O23 Er1 O13 72.33(13) . .
O22 Er1 O13 71.79(13) . .
O16 Er1 O13 125.44(15) . .
O19 Er1 O13 152.65(13) . .
O17 Er1 O13 115.46(14) . .
O14 Er1 O13 51.70(13) . .
O20 Er1 O13 133.85(14) . .
C4 C1 C2 111.9(5) . .
C4 C1 C3 109.0(4) . .
C2 C1 C3 108.3(4) . .
C4 C1 C5 107.4(4) . .
C2 C1 C5 107.1(4) . .
C3 C1 C5 113.2(4) . .
O1 C2 C1 107.7(4) . .
O1 C2 H2A 110.2 . .
C1 C2 H2A 110.2 . .
O1 C2 H2B 110.2 . .
C1 C2 H2B 110.2 . .
H2A C2 H2B 108.5 . .
O4 C3 C1 109.1(4) . .
O4 C3 H3A 109.9 . .
C1 C3 H3A 109.9 . .
O4 C3 H3B 109.9 . .
C1 C3 H3B 109.9 . .
H3A C3 H3B 108.3 . .
O7 C4 C1 109.8(4) . .
O7 C4 H4A 109.7 . .
C1 C4 H4A 109.7 . .
O7 C4 H4B 109.7 . .
C1 C4 H4B 109.7 . .
H4A C4 H4B 108.2 . .
O10 C5 C1 108.9(4) . .
O10 C5 H5A 109.9 . .
C1 C5 H5A 109.9 . .
O10 C5 H5B 109.9 . .
C1 C5 H5B 109.9 . .
H5A C5 H5B 108.3 . .
O2 C6 N1 121.7(5) . .
O2 C6 C7 121.3(5) . .
N1 C6 C7 116.9(5) . .
C12 C7 C8 118.8(5) . .
C12 C7 C6 119.1(5) . .
C8 C7 C6 122.1(5) . .
O1 C8 C9 124.4(5) . .
O1 C8 C7 115.6(5) . .
C9 C8 C7 119.9(5) . .
C10 C9 C8 120.0(6) . .
C10 C9 H9 120.0 . .
C8 C9 H9 120.0 . .
C9 C10 C11 120.4(6) . .
C9 C10 H10 119.8 . .
C11 C10 H10 119.8 . .
C12 C11 C10 119.8(6) . .
C12 C11 H11 120.1 . .
C10 C11 H11 120.1 . .
C11 C12 C7 121.1(6) . .
C11 C12 H12 119.5 . .
C7 C12 H12 119.5 . .
N1 C13 C14 114.1(6) . .
N1 C13 H13A 108.7 . .
C14 C13 H13A 108.7 . .
N1 C13 H13B 108.7 . .
C14 C13 H13B 108.7 . .
H13A C13 H13B 107.6 . .
C15 C14 O3 109.1(8) . .
C15 C14 C13 130.5(9) . .
O3 C14 C13 120.4(8) . .
C14 C15 C16 109.6(9) . .
C14 C15 H15 125.2 . .
C16 C15 H15 125.2 . .
C17 C16 C15 107.5(10) . .
C17 C16 H16 126.2 . .
C15 C16 H16 126.2 . .
C16 C17 O3 107.7(10) . .
C16 C17 H17 126.2 . .
O3 C17 H17 126.2 . .
O5 C18 N2 119.9(6) . .
O5 C18 C19 120.8(6) . .
N2 C18 C19 119.3(5) . .
C20 C19 C24 117.6(6) . .
C20 C19 C18 126.3(5) . .
C24 C19 C18 116.1(6) . .
C21 C20 O4 121.6(5) . .
C21 C20 C19 120.6(6) . .
O4 C20 C19 117.8(5) . .
C20 C21 C22 119.5(6) . .
C20 C21 H21 120.3 . .
C22 C21 H21 120.3 . .
C23 C22 C21 120.6(7) . .
C23 C22 H22 119.7 . .
C21 C22 H22 119.7 . .
C24 C23 C22 119.3(6) . .
C24 C23 H23 120.4 . .
C22 C23 H23 120.4 . .
C23 C24 C19 122.5(7) . .
C23 C24 H24 118.8 . .
C19 C24 H24 118.8 . .
N2 C25 C26 113.5(6) . .
N2 C25 H25A 108.9 . .
C26 C25 H25A 108.9 . .
N2 C25 H25B 108.9 . .
C26 C25 H25B 108.9 . .
H25A C25 H25B 107.7 . .
C27 C26 O6 111.4(8) . .
C27 C26 C25 129.2(10) . .
O6 C26 C25 119.3(9) . .
C26 C27 C28 108.1(10) . .
C26 C27 H27 126.0 . .
C28 C27 H27 126.0 . .
C29 C28 C27 110.9(10) . .
C29 C28 H28 124.5 . .
C27 C28 H28 124.5 . .
C28 C29 O6 105.9(9) . .
C28 C29 H29 127.1 . .
O6 C29 H29 127.1 . .
O8 C30 N3 120.6(7) . .
O8 C30 C31 120.9(6) . .
N3 C30 C31 118.5(6) . .
C36 C31 C32 119.0(7) . .
C36 C31 C30 114.1(6) . .
C32 C31 C30 126.9(6) . .
O7 C32 C33 122.0(5) . .
O7 C32 C31 118.5(6) . .
C33 C32 C31 119.5(6) . .
C34 C33 C32 120.3(6) . .
C34 C33 H33 119.9 . .
C32 C33 H33 119.9 . .
C34 C35 C36 118.7(7) . .
C34 C35 H35 120.6 . .
C36 C35 H35 120.6 . .
C31 C36 C35 121.6(7) . .
C31 C36 H36 119.2 . .
C35 C36 H36 119.2 . .
N3 C37 C38 112.7(6) . .
N3 C37 H37A 109.0 . .
C38 C37 H37A 109.0 . .
N3 C37 H37B 109.0 . .
C38 C37 H37B 109.0 . .
H37A C37 H37B 107.8 . .
C39 C38 O9 108.1(7) . .
C39 C38 C37 134.5(8) . .
O9 C38 C37 117.4(7) . .
C38 C39 C40 108.6(8) . .
C38 C39 H39 125.7 . .
C40 C39 H39 125.7 . .
C41 C40 C39 106.3(8) . .
C41 C40 H40 126.9 . .
C39 C40 H40 126.9 . .
C40 C41 O9 110.3(8) . .
C40 C41 H41 124.8 . .
O9 C41 H41 124.8 . .
O11 C42 N4 120.4(7) . .
O11 C42 C43 120.5(7) . .
N4 C42 C43 119.1(6) . .
C48 C43 C44 116.6(6) . .
C48 C43 C42 117.0(6) . .
C44 C43 C42 126.4(6) . .
O10 C44 C45 122.0(5) . .
O10 C44 C43 117.4(5) . .
C45 C44 C43 120.5(6) . .
C44 C45 C46 119.5(7) . .
C44 C45 H45 120.2 . .
C46 C45 H45 120.2 . .
C47 C46 C45 121.3(7) . .
C47 C46 H46 119.3 . .
C45 C46 H46 119.3 . .
C46 C47 C48 118.6(7) . .
C46 C47 H47 120.7 . .
C48 C47 H47 120.7 . .
C47 C48 C43 123.4(7) . .
C47 C48 H48 118.3 . .
C43 C48 H48 118.3 . .
N4 C49 C50 112.7(6) . .
N4 C49 H49A 109.0 . .
C50 C49 H49A 109.0 . .
N4 C49 H49B 109.0 . .
C50 C49 H49B 109.0 . .
H49A C49 H49B 107.8 . .
C51 C50 O12 110.0(7) . .
C51 C50 C49 133.7(7) . .
O12 C50 C49 116.3(7) . .
C50 C51 C52 107.5(8) . .
C50 C51 H51 126.3 . .
C52 C51 H51 126.3 . .
C53 C52 C51 106.1(9) . .
C53 C52 H52 127.0 . .
C51 C52 H52 127.0 . .
C52 C53 O12 111.7(8) . .
C52 C53 H53 124.2 . .
O12 C53 H53 124.2 . .
O22 C54 H54A 109.5 . .
O22 C54 H54B 109.5 . .
H54A C54 H54B 109.5 . .
O22 C54 H54C 109.5 . .
H54A C54 H54C 109.5 . .
H54B C54 H54C 109.5 . .
C56 C55 H55A 109.5 . .
C56 C55 H55B 109.5 . .
H55A C55 H55B 109.5 . .
C56 C55 H55C 109.5 . .
H55A C55 H55C 109.5 . .
H55B C55 H55C 109.5 . .
O24 C56 C55 122.3(15) . .
O24 C56 C57 119.0(13) . .
C55 C56 C57 118.6(13) . .
C56 C57 H57A 109.5 . .
C56 C57 H57B 109.5 . .
H57A C57 H57B 109.5 . .
C56 C57 H57C 109.5 . .
H57A C57 H57C 109.5 . .
H57B C57 H57C 109.5 . .
C6 N1 C13 123.7(5) . .
C6 N1 H1 118.1 . .
C13 N1 H1 118.1 . .
C18 N2 C25 120.3(6) . .
C18 N2 H2 119.8 . .
C25 N2 H2 119.8 . .
C30 N3 C37 123.4(6) . .
C30 N3 H3 118.3 . .
C37 N3 H3 118.3 . .
C42 N4 C49 122.5(6) . .
C42 N4 H4 118.7 . .
C49 N4 H4 118.7 . .
O15 N5 O14 121.8(5) . .
O15 N5 O13 121.5(5) . .
O14 N5 O13 116.7(5) . .
O18 N6 O17 122.4(7) . .
O18 N6 O16 120.9(7) . .
O17 N6 O16 116.7(5) . .
O21 N7 O20 122.4(5) . .
O21 N7 O19 122.7(5) . .
O20 N7 O19 114.8(5) . .
C8 O1 C2 119.5(4) . .
C6 O2 Er1 171.3(4) . .
C14 O3 C17 106.1(8) . .
C20 O4 C3 117.9(4) . .
C26 O6 C29 103.6(8) . .
C32 O7 C4 117.9(4) . .
C38 O9 C41 106.8(6) . .
C44 O10 C5 118.4(4) . .
C50 O12 C53 104.8(7) . .
N5 O13 Er1 94.8(3) . .
N5 O14 Er1 96.7(3) . .
N6 O16 Er1 95.7(4) . .
N6 O17 Er1 95.0(4) . .
N7 O19 Er1 97.4(3) . .
N7 O20 Er1 95.6(3) . .
C54 O22 Er1 134.5(4) . .
C54 O22 H5 110.2 . .
Er1 O22 H5 113.3 . .
C33 C34 C35 120.8(7) . .
C33 C34 H34 119.6 . .
C35 C34 H34 119.6 . .
Er1 O23 H6 128.9 . .
Er1 O23 H7 115.9 . .
H6 O23 H7 107.2 . .

loop_
_geom_bond_atom_site_label_1
_geom_bond_atom_site_label_2
_geom_bond_distance
_geom_bond_site_symmetry_2
Er1 O2 2.244(4) .
Er1 O23 2.274(4) .
Er1 O22 2.345(4) .
Er1 O16 2.400(4) .
Er1 O19 2.407(4) .
Er1 O17 2.427(4) .
Er1 O14 2.433(4) .
Er1 O20 2.446(4) .
Er1 O13 2.474(4) .
C1 C4 1.516(7) .
C1 C2 1.524(7) .
C1 C3 1.531(7) .
C1 C5 1.532(7) .
C2 O1 1.426(6) .
C2 H2A 0.9700 .
C2 H2B 0.9700 .
C3 O4 1.428(6) .
C3 H3A 0.9700 .
C3 H3B 0.9700 .
C4 O7 1.434(6) .
C4 H4A 0.9700 .
C4 H4B 0.9700 .
C5 O10 1.427(6) .
C5 H5A 0.9700 .
C5 H5B 0.9700 .
C6 O2 1.241(6) .
C6 N1 1.321(7) .
C6 C7 1.491(8) .
C7 C12 1.378(8) .
C7 C8 1.395(7) .
C8 O1 1.362(6) .
C8 C9 1.384(7) .
C9 C10 1.370(8) .
C9 H9 0.9300 .
C10 C11 1.375(9) .
C10 H10 0.9300 .
C11 C12 1.370(8) .
C11 H11 0.9300 .
C12 H12 0.9300 .
C13 N1 1.455(7) .
C13 C14 1.459(10) .
C13 H13A 0.9700 .
C13 H13B 0.9700 .
C14 C15 1.316(9) .
C14 O3 1.325(9) .
C15 C16 1.352(12) .
C15 H15 0.9300 .
C16 C17 1.314(13) .
C16 H16 0.9300 .
C17 O3 1.415(11) .
C17 H17 0.9300 .
C18 O5 1.233(7) .
C18 N2 1.312(7) .
C18 C19 1.484(8) .
C19 C20 1.393(8) .
C19 C24 1.394(8) .
C20 C21 1.380(8) .
C20 O4 1.385(6) .
C21 C22 1.393(8) .
C21 H21 0.9300 .
C22 C23 1.368(10) .
C22 H22 0.9300 .
C23 C24 1.357(9) .
C23 H23 0.9300 .
C24 H24 0.9300 .
C25 N2 1.451(8) .
C25 C26 1.469(10) .
C25 H25A 0.9700 .
C25 H25B 0.9700 .
C26 C27 1.262(10) .
C26 O6 1.325(9) .
C27 C28 1.336(12) .
C27 H27 0.9300 .
C28 C29 1.259(13) .
C28 H28 0.9300 .
C29 O6 1.446(11) .
C29 H29 0.9300 .
C30 O8 1.226(7) .
C30 N3 1.329(8) .
C30 C31 1.502(9) .
C31 C36 1.381(9) .
C31 C32 1.389(8) .
C32 O7 1.381(6) .
C32 C33 1.388(8) .
C33 C34 1.374(9) .
C33 H33 0.9300 .
C35 C34 1.375(10) .
C35 C36 1.382(10) .
C35 H35 0.9300 .
C36 H36 0.9300 .
C37 N3 1.464(8) .
C37 C38 1.465(9) .
C37 H37A 0.9700 .
C37 H37B 0.9700 .
C38 C39 1.297(10) .
C38 O9 1.356(8) .
C39 C40 1.412(11) .
C39 H39 0.9300 .
C40 C41 1.278(11) .
C40 H40 0.9300 .
C41 O9 1.363(9) .
C41 H41 0.9300 .
C42 O11 1.228(7) .
C42 N4 1.323(8) .
C42 C43 1.484(9) .
C43 C48 1.388(8) .
C43 C44 1.411(8) .
C44 O10 1.376(6) .
C44 C45 1.384(8) .
C45 C46 1.385(9) .
C45 H45 0.9300 .
C46 C47 1.362(10) .
C46 H46 0.9300 .
C47 C48 1.367(10) .
C47 H47 0.9300 .
C48 H48 0.9300 .
C49 N4 1.458(8) .
C49 C50 1.459(9) .
C49 H49A 0.9700 .
C49 H49B 0.9700 .
C50 C51 1.317(9) .
C50 O12 1.363(8) .
C51 C52 1.407(11) .
C51 H51 0.9300 .
C52 C53 1.300(12) .
C52 H52 0.9300 .
C53 O12 1.367(10) .
C53 H53 0.9300 .
C54 O22 1.403(7) .
C54 H54A 0.9600 .
C54 H54B 0.9600 .
C54 H54C 0.9600 .
C55 C56 1.391(14) .
C55 H55A 0.9600 .
C55 H55B 0.9600 .
C55 H55C 0.9600 .
C56 O24 1.208(12) .
C56 C57 1.463(15) .
C57 H57A 0.9600 .
C57 H57B 0.9600 .
C57 H57C 0.9600 .
N1 H1 0.8600 .
N2 H2 0.8600 .
N3 H3 0.8600 .
N4 H4 0.8600 .
N5 O15 1.217(6) .
N5 O14 1.257(6) .
N5 O13 1.257(5) .
N6 O18 1.222(7) .
N6 O17 1.245(7) .
N6 O16 1.266(7) .
N7 O21 1.207(6) .
N7 O20 1.264(6) .
N7 O19 1.265(6) .
O22 H5 0.8500 .
C34 H34 0.9300 .
O23 H6 0.8362 .
O23 H7 0.8358 .
